data_4077035
loop_
_publ_author_name
'Mashima, Kazushi'
'Shimizu, Daisuke'
'Yamagata, Tsuneaki'
'Tani, Kazuhide'

_publ_section_title
;
 Ring Methyl Activation of 1,2-Dimethyl-3,4-di(tert-butyl)cyclobutadiene
 Complexes of Palladium Givingexo-Methylene-\h3-cyclobutenyl Complexes of
 Palladium
;
_journal_issue 23
_journal_name_full Organometallics
_journal_page_first 5136
_journal_paper_doi 10.1021/om0204484
_journal_volume 21
_journal_year 2002
_chemical_formula_sum 'C25 H35 B Cl2 F4 N2 O Pd'
_chemical_formula_weight 643.66
_chemical_melting_point 462(2)
_space_group_IT_number 2
_symmetry_cell_setting triclinic
_symmetry_Int_Tables_number 2
_symmetry_space_group_name_Hall '-P 1'
_symmetry_space_group_name_H-M 'P -1'
_atom_sites_solution_hydrogens geom
_atom_sites_solution_primary direct
_atom_sites_solution_secondary difmap
_audit_creation_date 'Jan 19 16:35:37 2000'
_audit_update_record 'May 29 18:40:00 2002'
_cell_angle_alpha 112.88(6)
_cell_angle_beta 91.91(7)
_cell_angle_gamma 91.42(5)
_cell_formula_units_Z 2
_cell_length_a 11.644(6)
_cell_length_b 13.014(9)
_cell_length_c 10.624(11)
_cell_measurement_reflns_used 25
_cell_measurement_temperature 296(2)
_cell_measurement_theta_max 14.98
_cell_measurement_theta_min 14.94
_cell_volume 1481(2)
_computing_cell_refinement 'Rigaku/RAPID Diffractometer Control'
_computing_data_collection 'Rigaku/RAPID Diffractometer Control'
_computing_data_reduction 'teXsan: PROCESS (MSC)'
_computing_molecular_graphics 'Ortep-3 (Louis J. Farrugia, 1999)'
_computing_publication_material 'SHELXL-97 and modified'
_computing_structure_refinement 'SHELXL-97 (Sheldrick, 1999)'
_computing_structure_solution 'SIR97(A. Altomare, et al., 1999)'
_diffrn_ambient_temperature 296(2)
_diffrn_measured_fraction_theta_full 0.989
_diffrn_measured_fraction_theta_max 0.989
_diffrn_measurement_device_type AFC7R
_diffrn_measurement_method \w-2\t
_diffrn_radiation_monochromator graphite
_diffrn_radiation_source 'Rigaku rotating anode'
_diffrn_radiation_type MoK\a
_diffrn_radiation_wavelength 0.71069
_diffrn_reflns_av_R_equivalents 0.091
_diffrn_reflns_av_sigmaI/netI 0.0185
_diffrn_reflns_limit_h_max 15
_diffrn_reflns_limit_h_min -15
_diffrn_reflns_limit_k_max 16
_diffrn_reflns_limit_k_min -15
_diffrn_reflns_limit_l_max 0
_diffrn_reflns_limit_l_min -13
_diffrn_reflns_number 7159
_diffrn_reflns_theta_full 27.51
_diffrn_reflns_theta_max 27.51
_diffrn_reflns_theta_min 2.78
_diffrn_standards_decay_% 1.15
_diffrn_standards_interval_count 150
_diffrn_standards_number 3
_exptl_absorpt_coefficient_mu 0.852
_exptl_absorpt_correction_T_max 0.8150
_exptl_absorpt_correction_T_min 0.5970
_exptl_absorpt_correction_type psi-scan
_exptl_absorpt_process_details '( North, Phillips, & Mathews, (1968). Acta Cryst. A24, 351-359.)'
_exptl_crystal_colour yellow
_exptl_crystal_density_diffrn 1.443
_exptl_crystal_density_method 'not measured'
_exptl_crystal_description prismatic
_exptl_crystal_F_000 656
_exptl_crystal_size_max 0.42
_exptl_crystal_size_mid 0.28
_exptl_crystal_size_min 0.24
_refine_diff_density_max 1.646
_refine_diff_density_min -1.760
_refine_diff_density_rms 0.139
_refine_ls_extinction_method none
_refine_ls_goodness_of_fit_ref 1.054
_refine_ls_hydrogen_treatment mixed
_refine_ls_matrix_type full
_refine_ls_number_parameters 353
_refine_ls_number_reflns 6727
_refine_ls_number_restraints 0
_refine_ls_restrained_S_all 1.054
_refine_ls_R_factor_all 0.0754
_refine_ls_R_factor_gt 0.0660
_refine_ls_shift/su_max 0.000
_refine_ls_shift/su_mean 0.000
_refine_ls_structure_factor_coef Fsqd
_refine_ls_weighting_details 'calc w=1/[\s^2^(Fo^2^)+(0.1555P)^2^+0.8144P] where P=(Fo^2^+2Fc^2^)/3'
_refine_ls_weighting_scheme calc
_refine_ls_wR_factor_gt 0.1868
_refine_ls_wR_factor_ref 0.1975
_reflns_number_gt 5850
_reflns_number_total 6727
_reflns_threshold_expression >2sigma(I)
_cod_data_source_file om0204484.cif
_cod_data_source_block global
_cod_depositor_comments
;
The following automatic conversions were performed:

'_chemical_melting_point' value '460-464' was changed to '462(2)' -
the average value was taken and precision was estimated.

Automatic conversion script
Id: cif_fix_values 1715 2011-07-08 13:25:40Z adriana 
;
_cod_original_sg_symbol_Hall '-P 1 '
_cod_original_sg_symbol_H-M P-1
_cod_database_code 4077035

loop_
_symmetry_equiv_pos_as_xyz
'x, y, z'
'-x, -y, -z'

loop_
_atom_site_label
_atom_site_type_symbol
_atom_site_fract_x
_atom_site_fract_y
_atom_site_fract_z
_atom_site_U_iso_or_equiv
_atom_site_adp_type
_atom_site_occupancy
_atom_site_symmetry_multiplicity
_atom_site_calc_flag
_atom_site_refinement_flags
_atom_site_disorder_assembly
_atom_site_disorder_group
Pd Pd 0.22505(2) 0.40601(2) 0.09058(3) 0.04040(15) Uani 1 1 d . . .
C1 C 0.3094(5) 0.3769(4) 0.2553(5) 0.0519(11) Uani 1 1 d . . .
C2 C 0.3584(4) 0.3078(4) 0.1301(4) 0.0441(8) Uani 1 1 d . . .
C3 C 0.2523(4) 0.2396(3) 0.0840(5) 0.0426(8) Uani 1 1 d . . .
C4 C 0.2098(4) 0.2957(4) 0.2261(5) 0.0550(11) Uani 1 1 d . . .
C5 C 0.3495(7) 0.4632(6) 0.3917(6) 0.0781(18) Uani 1 1 d . . .
H5A H 0.2846 0.4890 0.4475 0.117 Uiso 1 1 calc R . .
H5B H 0.3869 0.5249 0.3792 0.117 Uiso 1 1 calc R . .
H5C H 0.4025 0.4311 0.4358 0.117 Uiso 1 1 calc R . .
C6 C 0.4797(4) 0.3078(5) 0.0792(6) 0.0594(12) Uani 1 1 d . . .
C7 C 0.4758(6) 0.3166(7) -0.0615(8) 0.084(2) Uani 1 1 d . . .
H7A H 0.5526 0.3164 -0.0918 0.125 Uiso 1 1 calc R . .
H7B H 0.4409 0.3847 -0.0539 0.125 Uiso 1 1 calc R . .
H7C H 0.4315 0.2542 -0.1264 0.125 Uiso 1 1 calc R . .
C8 C 0.5519(6) 0.4072(7) 0.1770(10) 0.093(2) Uani 1 1 d . . .
H8A H 0.6277 0.4056 0.1436 0.140 Uiso 1 1 calc R . .
H8B H 0.5569 0.4039 0.2657 0.140 Uiso 1 1 calc R . .
H8C H 0.5169 0.4750 0.1836 0.140 Uiso 1 1 calc R . .
C9 C 0.5371(5) 0.1984(6) 0.0720(8) 0.0785(18) Uani 1 1 d . . .
H9A H 0.6135 0.1971 0.0404 0.118 Uiso 1 1 calc R . .
H9B H 0.4925 0.1348 0.0098 0.118 Uiso 1 1 calc R . .
H9C H 0.5404 0.1962 0.1613 0.118 Uiso 1 1 calc R . .
C10 C 0.2149(5) 0.1263(4) -0.0198(6) 0.0605(12) Uani 1 1 d . . .
C11 C 0.2691(6) 0.0941(6) -0.1579(7) 0.0796(18) Uani 1 1 d . . .
H11A H 0.2404 0.0210 -0.2180 0.119 Uiso 1 1 calc R . .
H11B H 0.3511 0.0938 -0.1456 0.119 Uiso 1 1 calc R . .
H11C H 0.2499 0.1471 -0.1969 0.119 Uiso 1 1 calc R . .
C12 C 0.0809(5) 0.1236(6) -0.0397(9) 0.085(2) Uani 1 1 d . . .
H12A H 0.0545 0.0518 -0.1057 0.127 Uiso 1 1 calc R . .
H12B H 0.0595 0.1804 -0.0716 0.127 Uiso 1 1 calc R . .
H12C H 0.0467 0.1369 0.0459 0.127 Uiso 1 1 calc R . .
C13 C 0.2432(7) 0.0409(5) 0.0440(9) 0.089(2) Uani 1 1 d . . .
H13A H 0.2198 -0.0328 -0.0195 0.133 Uiso 1 1 calc R . .
H13B H 0.2028 0.0583 0.1267 0.133 Uiso 1 1 calc R . .
H13C H 0.3244 0.0442 0.0644 0.133 Uiso 1 1 calc R . .
C14 C 0.1268(6) 0.2816(7) 0.3017(8) 0.086(2) Uani 1 1 d . . .
H14A H 0.1244 0.3292 0.3933 0.104 Uiso 1 1 calc R . .
H14B H 0.0713 0.2243 0.2630 0.104 Uiso 1 1 calc R . .
N1 N 0.1409(3) 0.4165(3) -0.0901(4) 0.0429(7) Uani 1 1 d . . .
N2 N 0.2133(3) 0.5810(3) 0.1457(4) 0.0438(7) Uani 1 1 d . . .
C15 C 0.1036(5) 0.3332(5) -0.2030(6) 0.0578(11) Uani 1 1 d . . .
H15 H 0.1114 0.2607 -0.2083 0.069 Uiso 1 1 calc R . .
C16 C 0.0529(5) 0.3483(5) -0.3146(5) 0.0609(12) Uani 1 1 d . . .
H16 H 0.0265 0.2876 -0.3924 0.073 Uiso 1 1 calc R . .
C17 C 0.0430(5) 0.4552(5) -0.3065(6) 0.0635(13) Uani 1 1 d . . .
H17 H 0.0095 0.4686 -0.3791 0.076 Uiso 1 1 calc R . .
C18 C 0.0830(5) 0.5423(4) -0.1899(5) 0.0553(11) Uani 1 1 d . . .
H18 H 0.0772 0.6153 -0.1833 0.066 Uiso 1 1 calc R . .
C19 C 0.1322(3) 0.5216(4) -0.0819(4) 0.0426(8) Uani 1 1 d . . .
C20 C 0.1747(3) 0.6124(4) 0.0467(4) 0.0420(8) Uani 1 1 d . . .
C21 C 0.1746(4) 0.7246(4) 0.0653(5) 0.0528(10) Uani 1 1 d . . .
H21 H 0.1507 0.7452 -0.0056 0.063 Uiso 1 1 calc R . .
C22 C 0.2108(5) 0.8042(4) 0.1913(6) 0.0628(13) Uani 1 1 d . . .
H22 H 0.2120 0.8794 0.2056 0.075 Uiso 1 1 calc R . .
C23 C 0.2448(6) 0.7732(4) 0.2948(6) 0.0637(13) Uani 1 1 d . . .
H23 H 0.2657 0.8266 0.3812 0.076 Uiso 1 1 calc R . .
C24 C 0.2476(5) 0.6604(4) 0.2686(5) 0.0560(11) Uani 1 1 d . . .
H24 H 0.2740 0.6386 0.3378 0.067 Uiso 1 1 calc R . .
C25 C 0.4316(14) 0.1933(13) 0.4266(17) 0.161(5) Uani 1 1 d . . .
H25A H 0.5040 0.2239 0.4110 0.193 Uiso 1 1 calc R . .
H25B H 0.3723 0.2140 0.3757 0.193 Uiso 1 1 calc R . .
Cl1 Cl 0.4089(5) 0.2545(5) 0.5805(4) 0.206(2) Uani 1 1 d . . .
Cl2 Cl 0.4385(5) 0.0363(4) 0.3464(6) 0.1987(18) Uani 1 1 d . . .
O O 0.1189(6) 0.0555(4) 0.4767(7) 0.111(2) Uani 1 1 d . . .
H0A H 0.0511 0.0010 0.4197 0.133 Uiso 1 1 d . . .
H0B H 0.0902 0.0506 0.5323 0.133 Uiso 1 1 d . . .
B B 0.8096(6) 0.2544(6) 0.3580(6) 0.0635(14) Uani 1 1 d . . .
F1 F 0.8241(4) 0.2230(4) 0.2205(3) 0.0981(14) Uani 1 1 d . A .
F2 F 0.6994(9) 0.2470(15) 0.3880(10) 0.122(5) Uani 0.73(4) 1 d P A 1
F3 F 0.8759(13) 0.1855(12) 0.3993(15) 0.114(4) Uani 0.73(4) 1 d P A 1
F4 F 0.8631(10) 0.3596(7) 0.4270(10) 0.082(3) Uani 0.73(4) 1 d P A 1
F2B F 0.707(3) 0.287(4) 0.392(5) 0.20(3) Uani 0.27(4) 1 d P A 2
F3B F 0.802(7) 0.176(3) 0.399(4) 0.139(19) Uani 0.27(4) 1 d P A 2
F4B F 0.870(4) 0.323(6) 0.449(4) 0.153(19) Uani 0.27(4) 1 d P A 2

loop_
_atom_site_aniso_label
_atom_site_aniso_U_11
_atom_site_aniso_U_22
_atom_site_aniso_U_33
_atom_site_aniso_U_23
_atom_site_aniso_U_13
_atom_site_aniso_U_12
Pd 0.0445(2) 0.0352(2) 0.0403(2) 0.01318(14) -0.00116(13) 0.00907(12)
C1 0.066(3) 0.051(2) 0.040(2) 0.0188(19) -0.0065(19) 0.016(2)
C2 0.044(2) 0.042(2) 0.046(2) 0.0172(17) -0.0023(16) 0.0074(16)
C3 0.045(2) 0.0330(18) 0.053(2) 0.0196(17) 0.0015(17) 0.0110(15)
C4 0.059(3) 0.055(3) 0.061(3) 0.031(2) 0.013(2) 0.022(2)
C5 0.107(5) 0.067(4) 0.049(3) 0.011(3) -0.017(3) 0.017(3)
C6 0.041(2) 0.065(3) 0.075(3) 0.030(3) 0.001(2) 0.006(2)
C7 0.064(3) 0.112(6) 0.093(5) 0.057(5) 0.024(3) 0.018(3)
C8 0.058(3) 0.088(5) 0.118(6) 0.024(4) -0.002(4) -0.010(3)
C9 0.051(3) 0.081(4) 0.106(5) 0.036(4) 0.006(3) 0.026(3)
C10 0.058(3) 0.040(2) 0.079(3) 0.020(2) -0.014(2) 0.0010(19)
C11 0.085(4) 0.059(3) 0.071(4) 0.000(3) -0.013(3) 0.012(3)
C12 0.062(3) 0.076(4) 0.122(6) 0.050(4) -0.030(4) -0.022(3)
C13 0.112(5) 0.041(3) 0.113(6) 0.032(3) -0.033(5) 0.001(3)
C14 0.084(4) 0.104(5) 0.096(5) 0.063(5) 0.034(4) 0.025(4)
N1 0.0465(18) 0.0457(18) 0.0377(16) 0.0180(14) -0.0057(13) 0.0071(14)
N2 0.0506(19) 0.0345(16) 0.0453(18) 0.0142(14) 0.0015(14) 0.0105(14)
C15 0.066(3) 0.050(3) 0.053(3) 0.016(2) -0.008(2) 0.004(2)
C16 0.067(3) 0.061(3) 0.048(2) 0.015(2) -0.012(2) -0.001(2)
C17 0.069(3) 0.067(3) 0.054(3) 0.025(3) -0.014(2) 0.002(3)
C18 0.064(3) 0.052(2) 0.055(2) 0.026(2) -0.007(2) 0.005(2)
C19 0.0378(18) 0.045(2) 0.046(2) 0.0186(17) 0.0025(15) 0.0083(15)
C20 0.0389(18) 0.042(2) 0.046(2) 0.0167(17) 0.0041(15) 0.0105(15)
C21 0.061(3) 0.046(2) 0.056(2) 0.023(2) 0.003(2) 0.0127(19)
C22 0.081(4) 0.038(2) 0.066(3) 0.017(2) 0.003(3) 0.007(2)
C23 0.086(4) 0.042(2) 0.051(3) 0.006(2) -0.002(2) 0.007(2)
C24 0.074(3) 0.044(2) 0.046(2) 0.0126(19) -0.005(2) 0.012(2)
C25 0.149(11) 0.177(14) 0.190(15) 0.107(13) 0.010(10) -0.009(10)
Cl1 0.295(6) 0.201(4) 0.114(3) 0.057(3) -0.006(3) -0.034(4)
Cl2 0.213(5) 0.163(4) 0.212(5) 0.067(3) -0.008(4) 0.003(3)
O 0.134(5) 0.049(2) 0.115(4) -0.011(3) 0.025(4) 0.034(3)
B 0.069(4) 0.065(4) 0.050(3) 0.016(3) -0.003(3) -0.006(3)
F1 0.133(4) 0.100(3) 0.0448(17) 0.0128(18) -0.0019(19) -0.034(3)
F2 0.073(5) 0.206(13) 0.085(5) 0.059(7) -0.015(4) -0.057(7)
F3 0.119(8) 0.119(7) 0.126(7) 0.072(6) -0.017(7) 0.016(7)
F4 0.102(5) 0.064(4) 0.060(4) 0.003(3) 0.001(4) -0.016(3)
F2B 0.09(2) 0.15(3) 0.21(4) -0.10(3) -0.017(19) 0.037(19)
F3B 0.22(6) 0.105(18) 0.119(19) 0.071(16) 0.01(3) 0.02(3)
F4B 0.14(2) 0.22(5) 0.087(15) 0.06(2) -0.060(15) -0.09(3)

loop_
_atom_type_symbol
_atom_type_description
_atom_type_scat_dispersion_real
_atom_type_scat_dispersion_imag
_atom_type_scat_source
Pd Pd -0.9988 1.0072 'International Tables Vol C Tables 4.2.6.8 and 6.1.1.4'
Cl Cl 0.1484 0.1585 'International Tables Vol C Tables 4.2.6.8 and 6.1.1.4'
F F 0.0171 0.0103 'International Tables Vol C Tables 4.2.6.8 and 6.1.1.4'
N N 0.0061 0.0033 'International Tables Vol C Tables 4.2.6.8 and 6.1.1.4'
C C 0.0033 0.0016 'International Tables Vol C Tables 4.2.6.8 and 6.1.1.4'
B B 0.0013 0.0007 'International Tables Vol C Tables 4.2.6.8 and 6.1.1.4'
H H 0.0000 0.0000 'International Tables Vol C Tables 4.2.6.8 and 6.1.1.4'
O O 0.0106 0.0060 'International Tables Vol C Tables 4.2.6.8 and 6.1.1.4'

loop_
_geom_angle_atom_site_label_1
_geom_angle_atom_site_label_2
_geom_angle_atom_site_label_3
_geom_angle
_geom_angle_publ_flag
N2 Pd C1 109.26(18) ?
N2 Pd C2 131.87(16) ?
C1 Pd C2 38.81(18) ?
N2 Pd C3 166.44(16) ?
C1 Pd C3 57.29(19) ?
C2 Pd C3 39.26(16) ?
N2 Pd N1 76.86(16) y
C1 Pd N1 173.80(16) ?
C2 Pd N1 136.08(16) ?
C3 Pd N1 116.63(17) ?
N2 Pd C4 130.68(17) ?
C1 Pd C4 37.7(2) ?
C2 Pd C4 53.59(17) ?
C3 Pd C4 37.98(17) ?
N1 Pd C4 138.65(17) ?
C2 C1 C4 90.3(4) y
C2 C1 C5 138.1(6) ?
C4 C1 C5 127.0(5) ?
C2 C1 Pd 71.5(3) ?
C4 C1 Pd 80.7(3) ?
C5 C1 Pd 126.7(4) ?
C1 C2 C3 91.4(4) y
C1 C2 C6 131.2(4) ?
C3 C2 C6 137.2(4) ?
C1 C2 Pd 69.7(3) ?
C3 C2 Pd 70.6(2) ?
C6 C2 Pd 122.0(3) ?
C2 C3 C10 137.8(4) ?
C2 C3 C4 88.7(4) y
C10 C3 C4 126.8(4) ?
C2 C3 Pd 70.2(2) ?
C10 C3 Pd 131.6(3) ?
C4 C3 Pd 79.4(3) ?
C14 C4 C1 133.4(6) ?
C14 C4 C3 139.1(6) ?
C1 C4 C3 87.4(4) y
C14 C4 Pd 132.4(4) ?
C1 C4 Pd 61.6(2) ?
C3 C4 Pd 62.6(2) ?
C1 C5 H5A 109.5 ?
C1 C5 H5B 109.5 ?
H5A C5 H5B 109.5 ?
C1 C5 H5C 109.5 ?
H5A C5 H5C 109.5 ?
H5B C5 H5C 109.5 ?
C8 C6 C2 110.7(5) ?
C8 C6 C7 107.3(6) ?
C2 C6 C7 110.6(4) ?
C8 C6 C9 108.7(5) ?
C2 C6 C9 108.4(4) ?
C7 C6 C9 111.2(6) ?
C6 C7 H7A 109.5 ?
C6 C7 H7B 109.5 ?
H7A C7 H7B 109.5 ?
C6 C7 H7C 109.5 ?
H7A C7 H7C 109.5 ?
H7B C7 H7C 109.5 ?
C6 C8 H8A 109.5 ?
C6 C8 H8B 109.5 ?
H8A C8 H8B 109.5 ?
C6 C8 H8C 109.5 ?
H8A C8 H8C 109.5 ?
H8B C8 H8C 109.5 ?
C6 C9 H9A 109.5 ?
C6 C9 H9B 109.5 ?
H9A C9 H9B 109.5 ?
C6 C9 H9C 109.5 ?
H9A C9 H9C 109.5 ?
H9B C9 H9C 109.5 ?
C3 C10 C11 114.9(5) ?
C3 C10 C13 107.1(5) ?
C11 C10 C13 110.3(6) ?
C3 C10 C12 107.7(5) ?
C11 C10 C12 109.6(6) ?
C13 C10 C12 106.9(5) ?
C10 C11 H11A 109.5 ?
C10 C11 H11B 109.5 ?
H11A C11 H11B 109.5 ?
C10 C11 H11C 109.5 ?
H11A C11 H11C 109.5 ?
H11B C11 H11C 109.5 ?
C10 C12 H12A 109.5 ?
C10 C12 H12B 109.5 ?
H12A C12 H12B 109.5 ?
C10 C12 H12C 109.5 ?
H12A C12 H12C 109.5 ?
H12B C12 H12C 109.5 ?
C10 C13 H13A 109.5 ?
C10 C13 H13B 109.5 ?
H13A C13 H13B 109.5 ?
C10 C13 H13C 109.5 ?
H13A C13 H13C 109.5 ?
H13B C13 H13C 109.5 ?
C4 C14 H14A 120.0 ?
C4 C14 H14B 120.0 ?
H14A C14 H14B 120.0 ?
C15 N1 C19 119.1(4) ?
C15 N1 Pd 127.4(3) ?
C19 N1 Pd 113.4(3) ?
C20 N2 C24 119.0(4) ?
C20 N2 Pd 115.9(3) ?
C24 N2 Pd 125.0(3) ?
N1 C15 C16 123.2(5) ?
N1 C15 H15 118.4 ?
C16 C15 H15 118.4 ?
C17 C16 C15 118.0(5) ?
C17 C16 H16 121.0 ?
C15 C16 H16 121.0 ?
C16 C17 C18 119.1(5) ?
C16 C17 H17 120.5 ?
C18 C17 H17 120.5 ?
C17 C18 C19 120.1(5) ?
C17 C18 H18 120.0 ?
C19 C18 H18 120.0 ?
N1 C19 C18 120.5(4) ?
N1 C19 C20 117.3(4) ?
C18 C19 C20 122.2(4) ?
N2 C20 C21 121.4(4) ?
N2 C20 C19 116.0(4) ?
C21 C20 C19 122.6(4) ?
C22 C21 C20 118.6(5) ?
C22 C21 H21 120.7 ?
C20 C21 H21 120.7 ?
C23 C22 C21 120.3(5) ?
C23 C22 H22 119.9 ?
C21 C22 H22 119.9 ?
C22 C23 C24 118.6(5) ?
C22 C23 H23 120.7 ?
C24 C23 H23 120.7 ?
N2 C24 C23 122.0(5) ?
N2 C24 H24 119.0 ?
C23 C24 H24 119.0 ?
Cl1 C25 Cl2 120.9(8) ?
Cl1 C25 H25A 107.1 ?
Cl2 C25 H25A 107.1 ?
Cl1 C25 H25B 107.1 ?
Cl2 C25 H25B 107.1 ?
H25A C25 H25B 106.8 ?
H0A O H0B 82.3(6) ?
F4B B F3B 102(3) ?
F4B B F2B 103(3) ?
F3B B F2B 94(3) ?
F4B B F2 115(2) ?
F3B B F2 73(3) ?
F2B B F2 22(3) ?
F4B B F1 125(2) ?
F3B B F1 115.6(18) ?
F2B B F1 112(3) ?
F2 B F1 113.0(7) ?
F4B B F3 79(3) ?
F3B B F3 38(3) ?
F2B B F3 129(3) ?
F2 B F3 110.6(9) ?
F1 B F3 106.4(8) ?
F4B B F4 26(3) ?
F3B B F4 127(2) ?
F2B B F4 95(2) ?
F2 B F4 114.3(10) ?
F1 B F4 108.4(7) ?
F3 B F4 103.3(8) ?

loop_
_geom_bond_atom_site_label_1
_geom_bond_atom_site_label_2
_geom_bond_distance
_geom_bond_publ_flag
Pd C1 2.142(5) y
Pd C2 2.166(4) y
Pd C3 2.171(4) y
Pd C4 2.404(5) y
Pd N1 2.179(4) y
Pd N2 2.129(4) y
C1 C2 1.432(7) y
C1 C4 1.489(8) y
C2 C3 1.457(6) y
C3 C4 1.505(7) y
C1 C5 1.498(7) y
C2 C6 1.529(6) ?
C3 C10 1.500(7) y
C4 C14 1.331(8) y
C5 H5A 0.9600 ?
C5 H5B 0.9600 ?
C5 H5C 0.9600 ?
C6 C8 1.518(9) ?
C6 C7 1.543(9) ?
C6 C9 1.563(8) ?
C7 H7A 0.9600 ?
C7 H7B 0.9600 ?
C7 H7C 0.9600 ?
C8 H8A 0.9600 ?
C8 H8B 0.9600 ?
C8 H8C 0.9600 ?
C9 H9A 0.9600 ?
C9 H9B 0.9600 ?
C9 H9C 0.9600 ?
C10 C11 1.524(10) ?
C10 C13 1.547(8) ?
C10 C12 1.564(8) ?
C11 H11A 0.9600 ?
C11 H11B 0.9600 ?
C11 H11C 0.9600 ?
C12 H12A 0.9600 ?
C12 H12B 0.9600 ?
C12 H12C 0.9600 ?
C13 H13A 0.9600 ?
C13 H13B 0.9600 ?
C13 H13C 0.9600 ?
C14 H14A 0.9300 ?
C14 H14B 0.9300 ?
N1 C15 1.316(7) ?
N1 C19 1.343(6) ?
N2 C20 1.337(6) ?
N2 C24 1.352(6) ?
C15 C16 1.391(7) ?
C15 H15 0.9300 ?
C16 C17 1.367(8) ?
C16 H16 0.9300 ?
C17 C18 1.371(8) ?
C17 H17 0.9300 ?
C18 C19 1.386(6) ?
C18 H18 0.9300 ?
C19 C20 1.476(6) ?
C20 C21 1.395(6) ?
C21 C22 1.381(8) ?
C21 H21 0.9300 ?
C22 C23 1.361(8) ?
C22 H22 0.9300 ?
C23 C24 1.385(7) ?
C23 H23 0.9300 ?
C24 H24 0.9300 ?
C25 Cl1 1.550(17) ?
C25 Cl2 1.889(16) ?
C25 H25A 0.9700 ?
C25 H25B 0.9700 ?
O H0A 1.048(7) ?
O H0B 0.711(7) ?
B F4B 1.22(3) ?
B F3B 1.26(3) ?
B F2B 1.29(4) ?
B F2 1.344(12) ?
B F1 1.373(7) ?
B F3 1.383(13) ?
B F4 1.394(11) ?

loop_
_geom_torsion_atom_site_label_1
_geom_torsion_atom_site_label_2
_geom_torsion_atom_site_label_3
_geom_torsion_atom_site_label_4
_geom_torsion
N2 Pd C1 C2 -133.9(3)
C3 Pd C1 C2 47.9(3)
N1 Pd C1 C2 36.6(17)
C4 Pd C1 C2 93.4(4)
N2 Pd C1 C4 132.6(3)
C2 Pd C1 C4 -93.4(4)
C3 Pd C1 C4 -45.5(3)
N1 Pd C1 C4 -56.9(16)
N2 Pd C1 C5 2.9(6)
C2 Pd C1 C5 136.8(7)
C3 Pd C1 C5 -175.2(7)
N1 Pd C1 C5 173.4(13)
C4 Pd C1 C5 -129.7(7)
C4 C1 C2 C3 11.5(3)
C5 C1 C2 C3 166.5(7)
Pd C1 C2 C3 -68.7(2)
C4 C1 C2 C6 -164.7(5)
C5 C1 C2 C6 -9.6(10)
Pd C1 C2 C6 115.2(5)
C4 C1 C2 Pd 80.1(3)
C5 C1 C2 Pd -124.8(7)
N2 Pd C2 C1 65.9(4)
C3 Pd C2 C1 -99.1(4)
N1 Pd C2 C1 -174.7(3)
C4 Pd C2 C1 -49.3(3)
N2 Pd C2 C3 165.1(2)
C1 Pd C2 C3 99.1(4)
N1 Pd C2 C3 -75.5(3)
C4 Pd C2 C3 49.8(3)
N2 Pd C2 C6 -60.7(4)
C1 Pd C2 C6 -126.6(5)
C3 Pd C2 C6 134.2(5)
N1 Pd C2 C6 58.7(5)
C4 Pd C2 C6 -175.9(5)
C1 C2 C3 C10 -161.4(6)
C6 C2 C3 C10 14.2(9)
Pd C2 C3 C10 130.7(6)
C1 C2 C3 C4 -11.3(3)
C6 C2 C3 C4 164.4(6)
Pd C2 C3 C4 -79.2(2)
C1 C2 C3 Pd 67.9(3)
C6 C2 C3 Pd -116.4(6)
N2 Pd C3 C2 -54.9(7)
C1 Pd C3 C2 -47.4(3)
N1 Pd C3 C2 131.3(2)
C4 Pd C3 C2 -92.5(4)
N2 Pd C3 C10 168.0(5)
C1 Pd C3 C10 175.6(5)
C2 Pd C3 C10 -137.1(6)
N1 Pd C3 C10 -5.8(5)
C4 Pd C3 C10 130.5(6)
N2 Pd C3 C4 37.6(7)
C1 Pd C3 C4 45.1(3)
C2 Pd C3 C4 92.5(4)
N1 Pd C3 C4 -136.3(3)
C2 C1 C4 C14 165.9(6)
C5 C1 C4 C14 6.5(10)
Pd C1 C4 C14 -122.9(6)
C2 C1 C4 C3 -11.1(3)
C5 C1 C4 C3 -170.4(5)
Pd C1 C4 C3 60.1(2)
C2 C1 C4 Pd -71.2(3)
C5 C1 C4 Pd 129.5(6)
C2 C3 C4 C14 -165.7(7)
C10 C3 C4 C14 -10.5(10)
Pd C3 C4 C14 124.2(7)
C2 C3 C4 C1 10.9(3)
C10 C3 C4 C1 166.2(4)
Pd C3 C4 C1 -59.2(3)
C2 C3 C4 Pd 70.1(2)
C10 C3 C4 Pd -134.7(5)
N2 Pd C4 C14 58.0(8)
C1 Pd C4 C14 124.4(8)
C2 Pd C4 C14 175.4(8)
C3 Pd C4 C14 -132.8(8)
N1 Pd C4 C14 -63.5(8)
N2 Pd C4 C1 -66.3(3)
C2 Pd C4 C1 51.0(3)
C3 Pd C4 C1 102.8(4)
N1 Pd C4 C1 172.1(2)
N2 Pd C4 C3 -169.1(2)
C1 Pd C4 C3 -102.8(4)
C2 Pd C4 C3 -51.8(3)
N1 Pd C4 C3 69.3(3)
C1 C2 C6 C8 -6.9(8)
C3 C2 C6 C8 178.8(6)
Pd C2 C6 C8 83.2(6)
C1 C2 C6 C7 -125.7(6)
C3 C2 C6 C7 60.0(8)
Pd C2 C6 C7 -35.5(6)
C1 C2 C6 C9 112.1(6)
C3 C2 C6 C9 -62.2(7)
Pd C2 C6 C9 -157.8(4)
C2 C3 C10 C11 -41.3(8)
C4 C3 C10 C11 177.2(5)
Pd C3 C10 C11 66.3(6)
C2 C3 C10 C13 81.6(8)
C4 C3 C10 C13 -59.9(7)
Pd C3 C10 C13 -170.8(5)
C2 C3 C10 C12 -163.7(5)
C4 C3 C10 C12 54.8(7)
Pd C3 C10 C12 -56.1(7)
N2 Pd N1 C15 -177.8(5)
C1 Pd N1 C15 11.4(17)
C2 Pd N1 C15 43.9(5)
C3 Pd N1 C15 0.7(5)
C4 Pd N1 C15 -39.4(5)
N2 Pd N1 C19 4.7(3)
C1 Pd N1 C19 -166.1(15)
C2 Pd N1 C19 -133.5(3)
C3 Pd N1 C19 -176.8(3)
C4 Pd N1 C19 143.1(3)
C1 Pd N2 C20 172.5(3)
C2 Pd N2 C20 135.1(3)
C3 Pd N2 C20 179.2(5)
N1 Pd N2 C20 -6.5(3)
C4 Pd N2 C20 -151.2(3)
C1 Pd N2 C24 -3.6(5)
C2 Pd N2 C24 -40.9(5)
C3 Pd N2 C24 3.1(8)
N1 Pd N2 C24 177.4(4)
C4 Pd N2 C24 32.8(5)
C19 N1 C15 C16 -1.3(8)
Pd N1 C15 C16 -178.6(4)
N1 C15 C16 C17 0.8(9)
C15 C16 C17 C18 0.0(9)
C16 C17 C18 C19 -0.4(9)
C15 N1 C19 C18 0.9(7)
Pd N1 C19 C18 178.6(4)
C15 N1 C19 C20 179.7(4)
Pd N1 C19 C20 -2.6(5)
C17 C18 C19 N1 -0.1(7)
C17 C18 C19 C20 -178.8(5)
C24 N2 C20 C21 3.3(7)
Pd N2 C20 C21 -173.0(3)
C24 N2 C20 C19 -176.5(4)
Pd N2 C20 C19 7.2(5)
N1 C19 C20 N2 -2.9(5)
C18 C19 C20 N2 175.8(4)
N1 C19 C20 C21 177.3(4)
C18 C19 C20 C21 -4.0(7)
N2 C20 C21 C22 -2.9(7)
C19 C20 C21 C22 176.9(5)
C20 C21 C22 C23 -0.5(9)
C21 C22 C23 C24 3.1(9)
C20 N2 C24 C23 -0.5(8)
Pd N2 C24 C23 175.5(4)
C22 C23 C24 N2 -2.8(9)
